data_7105132
loop_
_publ_author_name
'Chiarella, Gina M'
'Melgarejo, Doris Y'
'Rozanski, Alex'
'Hempte, Pierre'
'Perez, Lisa M'
'Reber, Christian'
'Fackler, Jr, John P'

_publ_section_title
;
 A short, unsupported CuI...CuI interaction, 2.65 A, in a dinuclear
 guanidine chloride complex.
;
_journal_issue 1
_journal_name_full 'Chemical communications (Cambridge, England)'
_journal_page_first 136
_journal_page_last 138
_journal_paper_doi 10.1039/b918912b
_journal_volume 46
_journal_year 2009
_chemical_formula_moiety 'C14 H26 Cl2 Cu2 N6'
_chemical_formula_sum 'C14 H26 Cl2 Cu2 N6'
_chemical_formula_weight 476.39
_chemical_name_common
;bis(1,3,4,6,7,8-hexahydropyrimido(1,2-a)pyrimidine) dichloro-
di-copper(i)
;
_chemical_name_systematic 'bis(1,3,4,6,7,8-hexahydropyrimido[1,2-a]pyrimidine) dichloro-di-copper(I)'
_space_group_IT_number 43
_symmetry_cell_setting orthorhombic
_symmetry_space_group_name_Hall 'F 2 -2d'
_symmetry_space_group_name_H-M 'F d d 2'
_atom_sites_solution_hydrogens geom
_atom_sites_solution_primary direct
_atom_sites_solution_secondary difmap
_audit_creation_method SHELXL-97
_audit_update_record
;
2009-06-17 # Formatted by publCIF
;
_cell_angle_alpha 90.00
_cell_angle_beta 90.00
_cell_angle_gamma 90.00
_cell_formula_units_Z 8
_cell_length_a 16.569(11)
_cell_length_b 31.152(18)
_cell_length_c 7.371(4)
_cell_measurement_reflns_used 2073
_cell_measurement_temperature 110(2)
_cell_measurement_theta_max 26.0
_cell_measurement_theta_min 2.36
_cell_volume 3805(4)
_computing_cell_refinement 'APEX-II(BRUKER-NONIUS, 2008)'
_computing_data_collection 'APEX-II (BRUKER-NONIUS, 2008)'
_computing_data_reduction 'APEX-II (BRUKER-NONIUS, 2008'
_computing_molecular_graphics 'X-SEED (Barbour, 2001)'
_computing_publication_material 'SHELXTL (Bruker 2000)'
_computing_structure_refinement 'SHELXL-97 (Sheldrick, 1997)'
_computing_structure_solution 'SHELXS-97 (Sheldrick, 2008)'
_diffrn_ambient_temperature 110(2)
_diffrn_measured_fraction_theta_full 0.998
_diffrn_measured_fraction_theta_max 0.998
_diffrn_measurement_device_type 'APEX II'
_diffrn_measurement_method 'omega scans'
_diffrn_radiation_monochromator graphite
_diffrn_radiation_source 'fine-focus sealed tube'
_diffrn_radiation_type MoK\a
_diffrn_radiation_wavelength 0.71073
_diffrn_reflns_av_R_equivalents 0.0574
_diffrn_reflns_av_sigmaI/netI 0.0547
_diffrn_reflns_limit_h_max 21
_diffrn_reflns_limit_h_min -21
_diffrn_reflns_limit_k_max 39
_diffrn_reflns_limit_k_min -40
_diffrn_reflns_limit_l_max 9
_diffrn_reflns_limit_l_min -9
_diffrn_reflns_number 8898
_diffrn_reflns_theta_full 27.30
_diffrn_reflns_theta_max 27.30
_diffrn_reflns_theta_min 2.62
_diffrn_standards_decay_% 0
_diffrn_standards_interval_count 0
_diffrn_standards_interval_time 0
_diffrn_standards_number 0
_exptl_absorpt_coefficient_mu 2.525
_exptl_absorpt_correction_T_max 0.7515
_exptl_absorpt_correction_T_min 0.5082
_exptl_absorpt_correction_type multi-scan
_exptl_absorpt_process_details 'SADABS; (Sheldrick, 2006)'
_exptl_crystal_colour colourless
_exptl_crystal_density_diffrn 1.663
_exptl_crystal_density_method 'not measured'
_exptl_crystal_description rod
_exptl_crystal_F_000 1952
_exptl_crystal_size_max 0.31
_exptl_crystal_size_mid 0.15
_exptl_crystal_size_min 0.12
_refine_diff_density_max 0.258
_refine_diff_density_min -0.198
_refine_diff_density_rms 0.048
_refine_ls_abs_structure_details 'Flack H D (1983), Acta Cryst. A39, 876-881'
_refine_ls_abs_structure_Flack 0.001(15)
_refine_ls_extinction_method none
_refine_ls_goodness_of_fit_ref 0.828
_refine_ls_hydrogen_treatment mixed
_refine_ls_matrix_type full
_refine_ls_number_parameters 127
_refine_ls_number_reflns 2145
_refine_ls_number_restraints 15
_refine_ls_restrained_S_all 0.832
_refine_ls_R_factor_all 0.0516
_refine_ls_R_factor_gt 0.0298
_refine_ls_shift/su_max 0.000
_refine_ls_shift/su_mean 0.000
_refine_ls_structure_factor_coef Fsqd
_refine_ls_weighting_details 'calc w=1/[\s^2^(Fo^2^)+(0.0233P)^2^+0.0000P] where P=(Fo^2^+2Fc^2^)/3'
_refine_ls_weighting_scheme calc
_refine_ls_wR_factor_gt 0.0544
_refine_ls_wR_factor_ref 0.0591
_reflns_number_gt 1447
_reflns_number_total 2145
_reflns_threshold_expression >2sigma(I)
_cod_data_source_file b918912b.txt
_cod_data_source_block g92-enan_Str_11
_cod_original_sg_symbol_H-M Fdd2
_cod_database_code 7105132

loop_
_symmetry_equiv_pos_as_xyz
'x, y, z'
'-x, -y, z'
'x+1/4, -y+1/4, z+1/4'
'-x+1/4, y+1/4, z+1/4'
'x, y+1/2, z+1/2'
'-x, -y+1/2, z+1/2'
'x+1/4, -y+3/4, z+3/4'
'-x+1/4, y+3/4, z+3/4'
'x+1/2, y, z+1/2'
'-x+1/2, -y, z+1/2'
'x+3/4, -y+1/4, z+3/4'
'-x+3/4, y+1/4, z+3/4'
'x+1/2, y+1/2, z'
'-x+1/2, -y+1/2, z'
'x+3/4, -y+3/4, z+1/4'
'-x+3/4, y+3/4, z+1/4'

loop_
_atom_site_label
_atom_site_type_symbol
_atom_site_fract_x
_atom_site_fract_y
_atom_site_fract_z
_atom_site_U_iso_or_equiv
_atom_site_adp_type
_atom_site_occupancy
_atom_site_symmetry_multiplicity
_atom_site_calc_flag
_atom_site_refinement_flags
_atom_site_disorder_assembly
_atom_site_disorder_group
Cu1 Cu 0.32172(3) 0.269611(12) 1.12597(5) 0.05788(14) Uani 1 1 d . . .
Cl2 Cl 0.28650(6) 0.31324(3) 1.32835(12) 0.0697(3) Uani 1 1 d . . .
N3 N 0.45621(15) 0.17813(9) 0.8729(4) 0.0564(7) Uani 1 1 d . A .
N2 N 0.3989(2) 0.18316(10) 1.1560(4) 0.0629(9) Uani 1 1 d D . .
C1 C 0.4070(2) 0.19915(12) 0.9860(5) 0.0480(8) Uani 1 1 d . A .
N1 N 0.36754(19) 0.23453(9) 0.9470(4) 0.0580(8) Uani 1 1 d D . .
C2 C 0.363(2) 0.2477(14) 0.757(3) 0.095(5) Uani 0.352(10) 1 d PD A 1
H2A H 0.3540 0.2785 0.7527 0.114 Uiso 0.352(10) 1 calc PR A 1
H2B H 0.3168 0.2339 0.7017 0.114 Uiso 0.352(10) 1 calc PR A 1
C3 C 0.4355(10) 0.2374(4) 0.651(2) 0.0717(19) Uani 0.352(10) 1 d PD A 1
H3A H 0.4765 0.2589 0.6747 0.086 Uiso 0.352(10) 1 calc PR A 1
H3B H 0.4222 0.2388 0.5227 0.086 Uiso 0.352(10) 1 calc PR A 1
C2A C 0.3843(12) 0.2530(6) 0.7690(13) 0.095(5) Uani 0.648(10) 1 d PD A 2
H2A1 H 0.4298 0.2724 0.7788 0.114 Uiso 0.648(10) 1 calc PR A 2
H2A2 H 0.3379 0.2695 0.7296 0.114 Uiso 0.648(10) 1 calc PR A 2
C3A C 0.4027(5) 0.2198(3) 0.6311(12) 0.0717(19) Uani 0.648(10) 1 d PD A 2
H3A1 H 0.3558 0.2017 0.6123 0.086 Uiso 0.648(10) 1 calc PR A 2
H3A2 H 0.4160 0.2335 0.5167 0.086 Uiso 0.648(10) 1 calc PR A 2
C4 C 0.4695(3) 0.19413(15) 0.6916(6) 0.0845(13) Uani 1 1 d D . .
H4A H 0.4465 0.1738 0.6065 0.101 Uiso 1 1 calc R A 1
H4B H 0.5272 0.1950 0.6698 0.101 Uiso 1 1 calc R A 1
C5 C 0.5039(3) 0.14111(12) 0.9275(6) 0.0776(12) Uani 1 1 d D . .
H5A H 0.5599 0.1463 0.8963 0.093 Uiso 1 1 calc R A 1
H5B H 0.4859 0.1163 0.8593 0.093 Uiso 1 1 calc R A 1
C6 C 0.4986(7) 0.1312(4) 1.1240(16) 0.073(2) Uani 0.442(9) 1 d PD A 1
H6A H 0.5125 0.1013 1.1424 0.087 Uiso 0.442(9) 1 calc PR A 1
H6B H 0.5381 0.1484 1.1884 0.087 Uiso 0.442(9) 1 calc PR A 1
C7 C 0.4187(16) 0.1392(6) 1.202(4) 0.078(5) Uani 0.442(9) 1 d PD A 1
H7A H 0.3792 0.1196 1.1508 0.094 Uiso 0.442(9) 1 calc PR A 1
H7B H 0.4198 0.1354 1.3324 0.094 Uiso 0.442(9) 1 calc PR A 1
C6A C 0.4652(6) 0.1175(3) 1.0687(13) 0.073(2) Uani 0.558(9) 1 d PD A 2
H6A1 H 0.5021 0.0959 1.1144 0.087 Uiso 0.558(9) 1 calc PR A 2
H6A2 H 0.4186 0.1028 1.0190 0.087 Uiso 0.558(9) 1 calc PR A 2
C7A C 0.4391(13) 0.1449(5) 1.219(3) 0.078(5) Uani 0.558(9) 1 d PD A 2
H7A1 H 0.4027 0.1288 1.2966 0.094 Uiso 0.558(9) 1 calc PR A 2
H7A2 H 0.4858 0.1529 1.2908 0.094 Uiso 0.558(9) 1 calc PR A 2
H2N H 0.3595(19) 0.1919(9) 1.201(4) 0.038(10) Uiso 1 1 d . . .

loop_
_atom_site_aniso_label
_atom_site_aniso_U_11
_atom_site_aniso_U_22
_atom_site_aniso_U_33
_atom_site_aniso_U_23
_atom_site_aniso_U_13
_atom_site_aniso_U_12
Cu1 0.0628(2) 0.0482(2) 0.0626(3) -0.0030(2) 0.0010(2) 0.0060(2)
Cl2 0.0806(7) 0.0586(6) 0.0698(7) -0.0133(5) -0.0060(5) 0.0080(5)
N3 0.0566(17) 0.0623(18) 0.0504(17) -0.0164(17) 0.0129(18) -0.0002(14)
N2 0.076(2) 0.064(2) 0.049(2) -0.0016(17) 0.0073(17) 0.0306(18)
C1 0.047(2) 0.052(2) 0.045(2) -0.0049(17) 0.0022(17) -0.0063(18)
N1 0.070(2) 0.0506(19) 0.0532(17) 0.0041(14) 0.0033(15) 0.0042(16)
C2 0.138(11) 0.074(6) 0.073(3) 0.024(3) 0.016(4) 0.019(7)
C3 0.068(5) 0.098(6) 0.049(3) 0.009(5) 0.007(4) -0.026(3)
C2A 0.138(11) 0.074(6) 0.073(3) 0.024(3) 0.016(4) 0.019(7)
C3A 0.068(5) 0.098(6) 0.049(3) 0.009(5) 0.007(4) -0.026(3)
C4 0.084(3) 0.110(4) 0.060(3) -0.003(2) 0.013(2) -0.001(3)
C5 0.074(3) 0.062(3) 0.097(3) -0.020(2) 0.016(2) 0.010(2)
C6 0.056(6) 0.053(5) 0.109(6) -0.001(4) -0.006(4) 0.004(3)
C7 0.100(10) 0.073(4) 0.062(5) 0.005(4) 0.000(6) 0.036(6)
C6A 0.056(6) 0.053(5) 0.109(6) -0.001(4) -0.006(4) 0.004(3)
C7A 0.100(10) 0.073(4) 0.062(5) 0.005(4) 0.000(6) 0.036(6)

loop_
_atom_type_symbol
_atom_type_description
_atom_type_scat_dispersion_real
_atom_type_scat_dispersion_imag
_atom_type_scat_source
C C 0.0033 0.0016 'International Tables Vol C Tables 4.2.6.8 and 6.1.1.4'
H H 0.0000 0.0000 'International Tables Vol C Tables 4.2.6.8 and 6.1.1.4'
N N 0.0061 0.0033 'International Tables Vol C Tables 4.2.6.8 and 6.1.1.4'
Cl Cl 0.1484 0.1585 'International Tables Vol C Tables 4.2.6.8 and 6.1.1.4'
Cu Cu 0.3201 1.2651 'International Tables Vol C Tables 4.2.6.8 and 6.1.1.4'

loop_
_geom_angle_atom_site_label_1
_geom_angle_atom_site_label_2
_geom_angle_atom_site_label_3
_geom_angle
_geom_angle_site_symmetry_1
_geom_angle_site_symmetry_3
_geom_angle_publ_flag
N1 Cu1 Cl2 171.83(10) . . ?
N1 Cu1 Cu1 95.37(10) . 14 ?
Cl2 Cu1 Cu1 92.79(4) . 14 ?
C1 N3 C4 120.1(3) . . ?
C1 N3 C5 123.1(3) . . ?
C4 N3 C5 116.6(3) . . ?
C1 N2 C7A 123.8(7) . . ?
C1 N2 C7 122.7(11) . . ?
C7A N2 C7 16(2) . . ?
C1 N2 H2N 110(2) . . ?
C7A N2 H2N 123(2) . . ?
C7 N2 H2N 115(2) . . ?
N1 C1 N3 125.3(3) . . ?
N1 C1 N2 117.5(3) . . ?
N3 C1 N2 117.2(3) . . ?
C1 N1 C2 118.2(12) . . ?
C1 N1 C2A 115.7(7) . . ?
C2 N1 C2A 16(3) . . ?
C1 N1 Cu1 122.5(3) . . ?
C2 N1 Cu1 119.3(13) . . ?
C2A N1 Cu1 118.7(7) . . ?
N1 C2 C3 114.1(19) . . ?
N1 C2 H2A 108.7 . . ?
C3 C2 H2A 108.7 . . ?
N1 C2 H2B 108.7 . . ?
C3 C2 H2B 108.7 . . ?
H2A C2 H2B 107.6 . . ?
C2 C3 C4 113.4(18) . . ?
C2 C3 H3A 108.9 . . ?
C4 C3 H3A 108.9 . . ?
C2 C3 H3B 108.9 . . ?
C4 C3 H3B 108.9 . . ?
H3A C3 H3B 107.7 . . ?
N1 C2A C3A 112.5(12) . . ?
N1 C2A H2A1 109.1 . . ?
C3A C2A H2A1 109.1 . . ?
N1 C2A H2A2 109.1 . . ?
C3A C2A H2A2 109.1 . . ?
H2A1 C2A H2A2 107.8 . . ?
C4 C3A C2A 109.5(10) . . ?
C4 C3A H3A1 109.8 . . ?
C2A C3A H3A1 109.8 . . ?
C4 C3A H3A2 109.8 . . ?
C2A C3A H3A2 109.8 . . ?
H3A1 C3A H3A2 108.2 . . ?
C3A C4 N3 111.2(5) . . ?
C3A C4 C3 31.1(5) . . ?
N3 C4 C3 116.2(7) . . ?
C3A C4 H4A 82.0 . . ?
N3 C4 H4A 108.2 . . ?
C3 C4 H4A 108.2 . . ?
C3A C4 H4B 133.8 . . ?
N3 C4 H4B 108.2 . . ?
C3 C4 H4B 108.2 . . ?
H4A C4 H4B 107.4 . . ?
C6A C5 N3 111.5(5) . . ?
C6A C5 C6 32.2(4) . . ?
N3 C5 C6 113.8(5) . . ?
C6A C5 H5A 133.6 . . ?
N3 C5 H5A 108.8 . . ?
C6 C5 H5A 108.8 . . ?
C6A C5 H5B 80.2 . . ?
N3 C5 H5B 108.8 . . ?
C6 C5 H5B 108.8 . . ?
H5A C5 H5B 107.7 . . ?
C7 C6 C5 113.6(15) . . ?
C7 C6 H6A 108.8 . . ?
C5 C6 H6A 108.8 . . ?
C7 C6 H6B 108.8 . . ?
C5 C6 H6B 108.8 . . ?
H6A C6 H6B 107.7 . . ?
N2 C7 C6 105.9(14) . . ?
N2 C7 H7A 110.5 . . ?
C6 C7 H7A 110.5 . . ?
N2 C7 H7B 110.5 . . ?
C6 C7 H7B 110.5 . . ?
H7A C7 H7B 108.7 . . ?
C5 C6A C7A 112.7(10) . . ?
C5 C6A H6A1 109.1 . . ?
C7A C6A H6A1 109.1 . . ?
C5 C6A H6A2 109.1 . . ?
C7A C6A H6A2 109.1 . . ?
H6A1 C6A H6A2 107.8 . . ?
N2 C7A C6A 111.9(13) . . ?
N2 C7A H7A1 109.2 . . ?
C6A C7A H7A1 109.2 . . ?
N2 C7A H7A2 109.2 . . ?
C6A C7A H7A2 109.2 . . ?
H7A1 C7A H7A2 107.9 . . ?

loop_
_geom_bond_atom_site_label_1
_geom_bond_atom_site_label_2
_geom_bond_distance
_geom_bond_site_symmetry_2
_geom_bond_publ_flag
Cu1 N1 1.874(3) . ?
Cu1 Cl2 2.1008(12) . ?
Cu1 Cu1 2.6725(16) 14 ?
N3 C1 1.338(4) . ?
N3 C4 1.444(5) . ?
N3 C5 1.455(4) . ?
N2 C1 1.355(4) . ?
N2 C7A 1.444(11) . ?
N2 C7 1.449(13) . ?
N2 H2N 0.78(3) . ?
C1 N1 1.313(4) . ?
N1 C2 1.458(15) . ?
N1 C2A 1.458(9) . ?
C2 C3 1.472(17) . ?
C2 H2A 0.9700 . ?
C2 H2B 0.9700 . ?
C3 C4 1.492(12) . ?
C3 H3A 0.9700 . ?
C3 H3B 0.9700 . ?
C2A C3A 1.481(14) . ?
C2A H2A1 0.9700 . ?
C2A H2A2 0.9700 . ?
C3A C4 1.437(7) . ?
C3A H3A1 0.9700 . ?
C3A H3A2 0.9700 . ?
C4 H4A 0.9700 . ?
C4 H4B 0.9700 . ?
C5 C6A 1.426(8) . ?
C5 C6 1.483(11) . ?
C5 H5A 0.9700 . ?
C5 H5B 0.9700 . ?
C6 C7 1.465(16) . ?
C6 H6A 0.9700 . ?
C6 H6B 0.9700 . ?
C7 H7A 0.9700 . ?
C7 H7B 0.9700 . ?
C6A C7A 1.463(15) . ?
C6A H6A1 0.9700 . ?
C6A H6A2 0.9700 . ?
C7A H7A1 0.9700 . ?
C7A H7A2 0.9700 . ?

loop_
_geom_torsion_atom_site_label_1
_geom_torsion_atom_site_label_2
_geom_torsion_atom_site_label_3
_geom_torsion_atom_site_label_4
_geom_torsion
_geom_torsion_site_symmetry_1
_geom_torsion_site_symmetry_2
_geom_torsion_site_symmetry_3
_geom_torsion_site_symmetry_4
_geom_torsion_publ_flag
C4 N3 C1 N1 0.1(5) . . . . ?
C5 N3 C1 N1 174.6(3) . . . . ?
C4 N3 C1 N2 -178.2(4) . . . . ?
C5 N3 C1 N2 -3.7(5) . . . . ?
C7A N2 C1 N1 -179.3(13) . . . . ?
C7 N2 C1 N1 161.6(15) . . . . ?
C7A N2 C1 N3 -0.9(13) . . . . ?
C7 N2 C1 N3 -20.0(16) . . . . ?
N3 C1 N1 C2 13(2) . . . . ?
N2 C1 N1 C2 -169(2) . . . . ?
N3 C1 N1 C2A -4.2(11) . . . . ?
N2 C1 N1 C2A 174.1(10) . . . . ?
N3 C1 N1 Cu1 -163.8(3) . . . . ?
N2 C1 N1 Cu1 14.5(5) . . . . ?
Cl2 Cu1 N1 C1 87.3(8) . . . . ?
Cu1 Cu1 N1 C1 -90.6(3) 14 . . . ?
Cl2 Cu1 N1 C2 -90(2) . . . . ?
Cu1 Cu1 N1 C2 92(2) 14 . . . ?
Cl2 Cu1 N1 C2A -71.7(13) . . . . ?
Cu1 Cu1 N1 C2A 110.4(10) 14 . . . ?
C1 N1 C2 C3 -34(4) . . . . ?
C2A N1 C2 C3 50(5) . . . . ?
Cu1 N1 C2 C3 143(2) . . . . ?
N1 C2 C3 C4 41(4) . . . . ?
C1 N1 C2A C3A 32.5(17) . . . . ?
C2 N1 C2A C3A -71(7) . . . . ?
Cu1 N1 C2A C3A -167.1(9) . . . . ?
N1 C2A C3A C4 -56.6(17) . . . . ?
C2A C3A C4 N3 51.5(11) . . . . ?
C2A C3A C4 C3 -54.4(17) . . . . ?
C1 N3 C4 C3A -25.1(6) . . . . ?
C5 N3 C4 C3A 160.1(5) . . . . ?
C1 N3 C4 C3 8.5(9) . . . . ?
C5 N3 C4 C3 -166.3(8) . . . . ?
C2 C3 C4 C3A 59(2) . . . . ?
C2 C3 C4 N3 -29(2) . . . . ?
C1 N3 C5 C6A 29.7(7) . . . . ?
C4 N3 C5 C6A -155.6(6) . . . . ?
C1 N3 C5 C6 -5.2(7) . . . . ?
C4 N3 C5 C6 169.4(7) . . . . ?
C6A C5 C6 C7 -57.0(17) . . . . ?
N3 C5 C6 C7 36.0(17) . . . . ?
C1 N2 C7 C6 48(3) . . . . ?
C7A N2 C7 C6 -51(4) . . . . ?
C5 C6 C7 N2 -54(3) . . . . ?
N3 C5 C6A C7A -49.9(13) . . . . ?
C6 C5 C6A C7A 51.0(15) . . . . ?
C1 N2 C7A C6A -20(2) . . . . ?
C7 N2 C7A C6A 71(6) . . . . ?
C5 C6A C7A N2 46(2) . . . . ?
